data_2003967
loop_
_publ_author_name
'Frydenvang, K.'
'Hansen, L. M.'
'Jensen, B.'

_publ_section_title
;
 <i>O</i>-Methyl-4,5,6,7-tetrahydroisoxazolo[4,5-<i>c</i>]pyridin-3-ol
 Hydrochloride, <i>O</i>-Me-THPO.HCl
;
_journal_issue 10
_journal_name_full 'Acta Crystallographica Section C'
_journal_page_first 2053
_journal_page_last 2057
_journal_paper_doi 10.1107/S010827019500446X
_journal_volume 51
_journal_year 1995
_chemical_compound_source
;
;
_chemical_formula_moiety 'C7 H11 N2 O2 1+, Cl 1-'
_chemical_formula_sum 'C7 H11 Cl N2 O2'
_chemical_formula_weight 190.63
_chemical_melting_point 464
_chemical_name_common 'O-Methyl-THPO hydrochloride'
_chemical_name_systematic
;
 O-Methyl-4,5,6,7-tetrahydroisoxazolo[4,5c]pyridin-3-ol hydrochloride
;
_space_group_IT_number 15
_symmetry_cell_setting monoclinic
_symmetry_space_group_name_Hall '-C 2yc'
_symmetry_space_group_name_H-M 'C 1 2/c 1'
_audit_creation_method SHELXL
_cell_angle_alpha 90.00
_cell_angle_beta 100.57(2)
_cell_angle_gamma 90.00
_cell_formula_units_Z 8
_cell_length_a 19.746(5)
_cell_length_b 12.403(3)
_cell_length_c 7.254(2)
_cell_measurement_reflns_used 18
_cell_measurement_temperature 122(2)
_cell_measurement_theta_max 21.44
_cell_measurement_theta_min 17.35
_cell_volume 1746.4(8)
_computing_data_reduction 'DREADD (Blessing, 1987)'
_computing_molecular_graphics 'ORTEPII (Johnson, 1976)'
_computing_publication_material SHELXL93
_computing_structure_refinement 'SHELXL93 (Sheldrick, 1993)'
_computing_structure_solution 'SHELXS86 (Sheldrick, 1985)'
_diffrn_ambient_temperature 122(2)
_diffrn_measurement_device 'Enraf-Nonius CAD4'
_diffrn_measurement_method 'Profile data from \w/2\q scans'
_diffrn_radiation_monochromator graphite
_diffrn_radiation_source 'fine-focus sealed tube'
_diffrn_radiation_type MoK\a
_diffrn_radiation_wavelength 0.71073
_diffrn_reflns_av_R_equivalents 0.0483
_diffrn_reflns_av_sigmaI/netI 0.0660
_diffrn_reflns_limit_h_max 39
_diffrn_reflns_limit_h_min 0
_diffrn_reflns_limit_k_max 24
_diffrn_reflns_limit_k_min -24
_diffrn_reflns_limit_l_max 14
_diffrn_reflns_limit_l_min -14
_diffrn_reflns_number 9551
_diffrn_reflns_theta_max 44.93
_diffrn_reflns_theta_min 1.95
_diffrn_standards_decay_% -3.3
_diffrn_standards_interval_count 600
_diffrn_standards_interval_time 167
_diffrn_standards_number 3
_exptl_absorpt_coefficient_mu 0.398
_exptl_absorpt_correction_type none
_exptl_crystal_colour colourless
_exptl_crystal_density_diffrn 1.450
_exptl_crystal_description needle
_exptl_crystal_F_000 800
_exptl_crystal_size_max 0.48
_exptl_crystal_size_mid 0.22
_exptl_crystal_size_min 0.15
_refine_diff_density_max 0.922
_refine_diff_density_min -1.109
_refine_ls_extinction_method none
_refine_ls_goodness_of_fit_all 1.068
_refine_ls_goodness_of_fit_obs 1.083
_refine_ls_hydrogen_treatment refxyz
_refine_ls_matrix_type full
_refine_ls_number_parameters 142
_refine_ls_number_reflns 7177
_refine_ls_number_restraints 0
_refine_ls_restrained_S_all 1.076
_refine_ls_restrained_S_obs 1.083
_refine_ls_R_factor_all 0.1088
_refine_ls_R_factor_obs 0.0500
_refine_ls_shift/esd_max 0.227
_refine_ls_shift/esd_mean 0.016
_refine_ls_structure_factor_coef Fsqd
_refine_ls_weighting_scheme
;calc w = 1/[\s^2^(Fo^2^) + (0.0649P)^2^ + 1.2584P] where
P = (Fo^2^ + 2Fc^2^)/3
;
_refine_ls_wR_factor_all 0.1559
_refine_ls_wR_factor_obs 0.1239
_reflns_number_observed 4496
_reflns_number_total 7186
_reflns_observed_criterion >2sigma(I)
_cod_data_source_file ab1263.cif
_cod_data_source_block thpo
_cod_depositor_comments
;
The following automatic conversions were performed:
'_symmetry_cell_setting' value 'Monoclinic' changed to 'monoclinic'
according to '/home/saulius/struct/CIF-dictionaries/cif_core.dic'
dictionary named 'cif_core.dic' version 2.4.1 from 2010-06-29.

Automatic conversion script
Id: cif_fix_enum 1527 2010-12-29 10:47:43Z saulius 

The following automatic conversions were performed:

'_symmetry_cell_setting' value 'Monoclinic' changed to 'monoclinic'
according to /home/saulius/struct/CIF-dictionaries/cif_core.dic
dictionary named 'cif_core.dic' version 2.4.1 from 2010-06-29.

Automatic conversion script
Id: cif_fix_values 1715 2011-07-08 13:25:40Z adriana 
;
_cod_original_sg_symbol_H-M 'C 2/c'
_cod_database_code 2003967

loop_
_symmetry_equiv_pos_as_xyz
'x, y, z'
'x, -y, z+1/2'
'x+1/2, y+1/2, z'
'x+1/2, -y+1/2, z+1/2'
'-x, -y, -z'
'-x, y, -z-1/2'
'-x+1/2, -y+1/2, -z'
'-x+1/2, y+1/2, -z-1/2'

loop_
_atom_site_aniso_label
_atom_site_aniso_U_11
_atom_site_aniso_U_22
_atom_site_aniso_U_33
_atom_site_aniso_U_12
_atom_site_aniso_U_13
_atom_site_aniso_U_23
Cl 0.02220(10) 0.01408(9) 0.01960(10) 0.00342(7) 0.00614(8) 0.00098(7)
O1 0.0152(3) 0.0136(3) 0.0237(3) 0.0029(2) -0.0020(2) -0.0003(2)
N2 0.0172(3) 0.0114(3) 0.0222(4) 0.0025(2) 0.0003(3) -0.0002(3)
C3 0.0141(3) 0.0109(3) 0.0159(3) 0.0013(2) 0.0027(3) -0.0005(3)
C4 0.0139(3) 0.0108(3) 0.0152(3) 0.0009(2) 0.0023(2) 0.0002(2)
C5 0.0131(3) 0.0121(3) 0.0183(4) 0.0016(2) 0.0022(3) 0.0002(3)
C6 0.0150(4) 0.0146(3) 0.0258(5) -0.0017(3) 0.0007(3) -0.0025(3)
C7 0.0170(4) 0.0131(3) 0.0291(5) -0.0018(3) 0.0054(3) 0.0017(3)
N8 0.0161(3) 0.0109(3) 0.0187(3) 0.0017(2) 0.0045(2) 0.0014(2)
C9 0.0171(4) 0.0120(3) 0.0174(4) 0.0022(3) 0.0005(3) 0.0008(3)
O10 0.0177(3) 0.0117(3) 0.0223(3) -0.0012(2) -0.0002(2) -0.0016(2)
C11 0.0257(5) 0.0121(3) 0.0224(4) -0.0026(3) 0.0044(4) -0.0020(3)

loop_
_atom_site_label
_atom_site_occupancy
_atom_site_fract_x
_atom_site_fract_y
_atom_site_fract_z
_atom_site_U_iso_or_equiv
_atom_site_thermal_displace_type
_atom_site_calc_flag
_atom_site_type_symbol
Cl 1 0.57579(1) 0.12668(2) 0.48491(4) 0.01834(6) Uani d Cl
O1 1 0.22425(4) 0.12549(6) 0.7483(1) 0.0182(1) Uani d O
N2 1 0.18299(5) 0.03665(7) 0.6687(1) 0.0174(1) Uani d N
C3 1 0.12989(5) 0.08106(7) 0.5594(1) 0.0136(1) Uani d C
C4 1 0.13309(5) 0.19605(7) 0.5596(1) 0.0133(1) Uani d C
C5 1 0.19246(5) 0.21732(8) 0.6794(1) 0.0146(1) Uani d C
C6 1 0.22004(5) 0.32515(9) 0.7410(2) 0.0188(2) Uani d C
H61 1 0.216(1) 0.338(2) 0.866(4) 0.050 Uiso d H
H62 1 0.270(1) 0.334(2) 0.727(4) 0.050 Uiso d H
C7 1 0.17872(6) 0.40854(9) 0.6118(2) 0.0196(2) Uani d C
H71 1 0.193(1) 0.410(2) 0.490(4) 0.050 Uiso d H
H72 1 0.185(1) 0.480(2) 0.675(3) 0.050 Uiso d H
N8 1 0.10306(4) 0.38283(7) 0.5783(1) 0.0151(1) Uani d N
H81 1 0.091(1) 0.379(2) 0.697(4) 0.050 Uiso d H
H82 1 0.082(1) 0.438(2) 0.527(4) 0.050 Uiso d H
C9 1 0.08499(5) 0.28131(8) 0.4688(2) 0.0158(2) Uani d C
H91 1 0.038(1) 0.267(2) 0.479(3) 0.050 Uiso d H
H92 1 0.089(1) 0.297(2) 0.343(4) 0.050 Uiso d H
O10 1 0.07769(4) 0.02504(6) 0.4618(1) 0.0177(1) Uani d O
C11 1 0.08151(6) -0.09041(9) 0.4907(2) 0.0201(2) Uani d C
H111 1 0.125(1) -0.116(2) 0.457(4) 0.050 Uiso d H
H112 1 0.076(1) -0.108(2) 0.612(4) 0.050 Uiso d H
H113 1 0.043(1) -0.121(2) 0.400(4) 0.050 Uiso d H

loop_
_atom_type_symbol
_atom_type_description
_atom_type_scat_source
_atom_type_scat_dispersion_real
_atom_type_scat_dispersion_imag
C C 'International Tables Vol C Tables 4.2.6.8 and 6.1.1.4' 0.0033 0.0016
H H 'International Tables Vol C Tables 4.2.6.8 and 6.1.1.4' 0.0000 0.0000
N N 'International Tables Vol C Tables 4.2.6.8 and 6.1.1.4' 0.0061 0.0033
O O 'International Tables Vol C Tables 4.2.6.8 and 6.1.1.4' 0.0106 0.0060
Cl Cl 'International Tables Vol C Tables 4.2.6.8 and 6.1.1.4' 0.1484 0.1585

loop_
_geom_angle_atom_site_label_1
_geom_angle_atom_site_label_2
_geom_angle_atom_site_label_3
_geom_angle_site_symmetry_3
_geom_angle
_geom_angle_publ_flag
C5 O1 N2 . 108.00(8) yes
C3 N2 O1 . 104.68(8) yes
N2 C3 O10 . 123.74(9) yes
N2 C3 C4 . 112.83(9) yes
O10 C3 C4 . 123.41(9) yes
C5 C4 C3 . 103.22(8) yes
C5 C4 C9 . 123.55(9) yes
C3 C4 C9 . 133.11(9) yes
C4 C5 O1 . 111.26(8) yes
C4 C5 C6 . 126.71(9) yes
O1 C5 C6 . 121.95(9) yes
C5 C6 C7 . 107.49(9) yes
C5 C6 H61 . 111(2) ?
C7 C6 H61 . 110(2) ?
C5 C6 H62 . 112(2) ?
C7 C6 H62 . 107(2) ?
H61 C6 H62 . 110(2) ?
C6 C7 N8 . 111.03(9) yes
N8 C7 H71 . 107(2) ?
C6 C7 H71 . 111(2) ?
N8 C7 H72 . 108.0(10) ?
C6 C7 H72 . 108.0(10) ?
H71 C7 H72 . 111(2) ?
C7 N8 C9 . 113.42(8) yes
C9 N8 H81 . 112(2) ?
C7 N8 H81 . 106(2) ?
C9 N8 H82 . 113(2) ?
C7 N8 H82 . 107(2) ?
H81 N8 H82 . 105(2) ?
C4 C9 N8 . 106.96(8) yes
C4 C9 H91 . 112(2) ?
N8 C9 H91 . 105(2) ?
C4 C9 H92 . 114(2) ?
N8 C9 H92 . 107(2) ?
H91 C9 H92 . 111(2) ?
C3 O10 C11 . 115.09(8) yes
O10 C11 H111 . 108(2) ?
O10 C11 H112 . 111(2) ?
H111 C11 H112 . 114(2) ?
O10 C11 H113 . 106(2) ?
H111 C11 H113 . 108(2) ?
H112 C11 H113 . 110(2) ?
N8 H81 Cl 4_455 174(2) ?
N8 H82 Cl 3_455 150(2) ?
C9 H91 Cl 7_556 139(2) ?
C9 H92 Cl 4_454 167(2) ?

loop_
_geom_bond_atom_site_label_1
_geom_bond_atom_site_label_2
_geom_bond_distance
_geom_bond_publ_flag
O1 C5 1.3510(10) yes
O1 N2 1.4280(10) yes
N2 C3 1.3140(10) yes
C3 O10 1.3340(10) yes
O10 C11 1.4470(10) yes
C3 C4 1.4280(10) yes
C4 C5 1.3510(10) yes
C4 C9 1.4910(10) yes
C5 C6 1.4820(10) yes
C6 C7 1.528(2) yes
C6 H61 0.94(3) ?
C6 H62 1.01(3) ?
C7 N8 1.5030(10) yes
C7 H71 0.97(3) ?
C7 H72 0.99(3) ?
N8 C9 1.4970(10) yes
N8 H81 0.94(3) ?
N8 H82 0.85(3) ?
C9 H91 0.96(3) ?
C9 H92 0.95(3) ?
C11 H111 0.99(3) ?
C11 H112 0.93(3) ?
C11 H113 0.98(3) ?

loop_
_geom_contact_atom_site_label_1
_geom_contact_atom_site_label_2
_geom_contact_distance
_geom_contact_site_symmetry_2
_geom_contact_publ_flag
N8 Cl 3.0960(10) 4_455 yes
H81 Cl 2.16(3) 4_455 yes
N8 Cl 3.1250(10) 3_455 yes
H82 Cl 2.36(3) 3_455 yes
C9 Cl 3.4480(10) 7_556 yes
H91 Cl 2.66(3) 7_556 yes
C9 Cl 3.6640(10) 4_454 yes
H92 Cl 2.73(3) 4_454 yes

loop_
_geom_torsion_atom_site_label_1
_geom_torsion_atom_site_label_2
_geom_torsion_atom_site_label_3
_geom_torsion_atom_site_label_4
_geom_torsion
_geom_torsion_publ_flag
C5 O1 N2 C3 -0.20(10) yes
O1 N2 C3 C4 0.40(10) yes
N2 C3 C4 C5 -0.40(10) yes
C3 C4 C5 O1 0.30(10) yes
C4 C5 O1 N2 -0.10(10) yes
C4 C5 C6 C7 -13.0(2) yes
C5 C6 C7 N8 43.30(10) yes
C6 C7 N8 C9 -66.70(10) yes
C7 N8 C9 C4 49.50(10) yes
N8 C9 C4 C5 -17.30(10) yes
N2 C3 O10 C11 2.8(2) yes

loop_
_cod_related_entry_id
_cod_related_entry_database
_cod_related_entry_code
1 ChemSpider 14894726
